data_7114297
loop_
_publ_author_name
'Vangala, Venu R.'
'Nangia, Ashwini'
'Lynch, Vincent M.'

_publ_section_title
;
 Interplay of phenyl--perfluorophenyl stacking, C--H&#x22EF;F,
 C--F&#x22EF;\p and F&#x22EF;F interactions in some crystalline aromatic
 azinesElectronic supplementary information (ESI) available: experimental
 powder X-ray diffraction spectra. See
 http://www.rsc.org/suppdata/cc/b2/b202181a/
;
_journal_issue 12
_journal_name_full 'Chemical Communications'
_journal_page_first 1304
_journal_paper_doi 10.1039/b202181a
_journal_year 2002
_chemical_formula_moiety 'C14 H2 F10 N2 . C14 H12 N2'
_chemical_formula_sum 'C28 H14 F10 N4'
_chemical_formula_weight 596.43
_chemical_melting_point 391
_chemical_name_common '1:1 Complex of Benzalazine : bis(Pentafluorophenylmethylidenehydrazone)'
_space_group_IT_number 2
_symmetry_cell_setting triclinic
_symmetry_space_group_name_Hall '-P 1'
_symmetry_space_group_name_H-M 'P -1'
_atom_sites_solution_hydrogens geom
_atom_sites_solution_primary direct
_atom_sites_solution_secondary difmap
_audit_creation_method SHELXL-97
_cell_angle_alpha 93.052(2)
_cell_angle_beta 93.590(2)
_cell_angle_gamma 113.3100(10)
_cell_formula_units_Z 2
_cell_length_a 7.2820(2)
_cell_length_b 7.9073(2)
_cell_length_c 11.9305(4)
_cell_measurement_reflns_used 2210
_cell_measurement_temperature 153(2)
_cell_measurement_theta_max 27.48
_cell_measurement_theta_min 2.91
_cell_volume 627.37(3)
_computing_cell_refinement DENZO-SMN
_computing_data_collection 'Collect data collection software, Nonius 1998.'
_computing_data_reduction SCALEPACK
_computing_molecular_graphics 'ORTEP and PLUTON'
_computing_publication_material SHELXL-97
_computing_structure_refinement 'SHELXL-97 (Sheldrick, 1997)'
_computing_structure_solution 'SHELXS-97 (Sheldrick, 1990)'
_diffrn_ambient_temperature 153(2)
_diffrn_measured_fraction_theta_full 0.987
_diffrn_measured_fraction_theta_max 0.987
_diffrn_measurement_device_type 'Nonius Kappa CCD'
_diffrn_measurement_method '\w scans'
_diffrn_radiation_monochromator graphite
_diffrn_radiation_source 'normal focus for the X-ray tube'
_diffrn_radiation_type MoK\a
_diffrn_radiation_wavelength 0.71073
_diffrn_reflns_av_R_equivalents 0.0257
_diffrn_reflns_av_sigmaI/netI 0.0583
_diffrn_reflns_limit_h_max 9
_diffrn_reflns_limit_h_min -8
_diffrn_reflns_limit_k_max 10
_diffrn_reflns_limit_k_min -10
_diffrn_reflns_limit_l_max 15
_diffrn_reflns_limit_l_min -15
_diffrn_reflns_number 4453
_diffrn_reflns_theta_full 27.46
_diffrn_reflns_theta_max 27.46
_diffrn_reflns_theta_min 3.06
_diffrn_standards_decay_% 'less than 1'
_exptl_absorpt_coefficient_mu 0.147
_exptl_absorpt_correction_T_max 0.9854
_exptl_absorpt_correction_T_min 0.9544
_exptl_absorpt_correction_type none
_exptl_crystal_colour yellow
_exptl_crystal_density_diffrn 1.579
_exptl_crystal_density_meas ?
_exptl_crystal_density_method 'not measured'
_exptl_crystal_description plates
_exptl_crystal_F_000 300
_exptl_crystal_size_max 0.32
_exptl_crystal_size_mid 0.24
_exptl_crystal_size_min 0.10
_refine_diff_density_max 0.204
_refine_diff_density_min -0.239
_refine_diff_density_rms 0.055
_refine_ls_extinction_method none
_refine_ls_goodness_of_fit_ref 1.076
_refine_ls_hydrogen_treatment refall
_refine_ls_matrix_type full
_refine_ls_number_parameters 211
_refine_ls_number_reflns 2836
_refine_ls_number_restraints 0
_refine_ls_restrained_S_all 1.076
_refine_ls_R_factor_all 0.0936
_refine_ls_R_factor_gt 0.0526
_refine_ls_shift/su_max 0.000
_refine_ls_shift/su_mean 0.000
_refine_ls_structure_factor_coef Fsqd
_refine_ls_weighting_details 'calc w=1/[\s^2^(Fo^2^)+(0.0362P)^2^+0.5000P] where P=(Fo^2^+2Fc^2^)/3'
_refine_ls_weighting_scheme calc
_refine_ls_wR_factor_gt 0.1174
_refine_ls_wR_factor_ref 0.1339
_reflns_number_gt 1819
_reflns_number_total 2836
_reflns_threshold_expression >2sigma(I)
_cod_data_source_file b202181a.txt
_cod_data_source_block compound4
_cod_depositor_comments
;
The following automatic conversions were performed:

'_chemical_melting_point' value '391K' was changed to '391' - the
value should be numeric and without a unit
designator.

'_symmetry_cell_setting' value 'Triclinic' changed to
'triclinic' according to
/usr/data/users/saulius/automatic-downloads/retrospective/RSC/lib/dictionaries/cif_core.dic
dictionary named 'cif_core.dic' version 2.4.2 from 2011-04-26.

Automatic conversion script
Id: cif_fix_values 2281 2013-09-26 08:29:07Z andrius 

The following automatic conversions were performed:

'_exptl_crystal_density_meas' value 'not measured' was changed to '?'
- the value is perceived as not measured.

Automatic conversion script
Id: cif_fix_values 3008 2015-01-20 13:52:24Z robertas 

The following automatic conversions were performed:

data name '_atom_site_symmetry_multiplicit' was replaced with
'_atom_site_symmetry_multiplicity' as specified in the replacement
file 'data/replacement-values/replacement_tags.lst'.

Automatic conversion script
Id: cif_correct_tags 9268 2022-04-12 08:56:07Z antanas 
;
_cod_original_sg_symbol_H-M P-1
_cod_original_formula_sum 'C14 H2 F10 N2 . C14 H12 N2'
_cod_database_code 7114297

loop_
_symmetry_equiv_pos_as_xyz
'x, y, z'
'-x, -y, -z'

loop_
_atom_site_label
_atom_site_type_symbol
_atom_site_fract_x
_atom_site_fract_y
_atom_site_fract_z
_atom_site_U_iso_or_equiv
_atom_site_adp_type
_atom_site_occupancy
_atom_site_symmetry_multiplicity
_atom_site_calc_flag
F1 F 0.6085(2) 0.5480(2) 0.39763(12) 0.0421(4) Uani 1 1 d
F2 F 0.3051(2) 0.4290(3) 0.02804(13) 0.0491(5) Uani 1 1 d
F4 F 0.3057(3) -0.0637(2) 0.22549(13) 0.0479(5) Uani 1 1 d
F6 F 0.5132(3) 0.6723(2) 0.20745(14) 0.0507(5) Uani 1 1 d
F9 F 0.2103(3) 0.0632(3) 0.03926(13) 0.0565(5) Uani 1 1 d
N3 N 0.4668(3) 0.0086(3) 0.44437(16) 0.0297(5) Uani 1 1 d
C8 C 0.3591(4) 0.1194(3) 0.2262(2) 0.0295(5) Uani 1 1 d
C11 C 0.5081(4) 0.4235(3) 0.31046(19) 0.0287(5) Uani 1 1 d
C13 C 0.4587(3) 0.2368(3) 0.32116(18) 0.0252(5) Uani 1 1 d
C14 C 0.4603(4) 0.4898(3) 0.2136(2) 0.0324(6) Uani 1 1 d
C15 C 0.5111(4) 0.1781(3) 0.42872(19) 0.0269(5) Uani 1 1 d
H15A H 0.586(4) 0.278(4) 0.486(2) 0.032 Uiso 1 1 d
C19 C 0.3583(4) 0.3683(4) 0.1226(2) 0.0346(6) Uani 1 1 d
C21 C 0.3089(4) 0.1829(4) 0.1287(2) 0.0350(6) Uani 1 1 d
N5 N 1.0137(3) 0.0842(3) 0.47705(17) 0.0331(5) Uani 1 1 d
C7 C 0.8666(4) 0.3286(4) 0.1394(2) 0.0348(6) Uani 1 1 d
H7A H 0.808(4) 0.305(4) 0.060(2) 0.042 Uiso 1 1 d
C10 C 0.9552(4) 0.5074(4) 0.1895(2) 0.0361(6) Uani 1 1 d
H10A H 0.959(4) 0.609(4) 0.145(2) 0.043 Uiso 1 1 d
C12 C 0.9393(4) 0.2136(3) 0.31309(19) 0.0281(5) Uani 1 1 d
C16 C 1.0286(4) 0.3948(4) 0.3624(2) 0.0305(6) Uani 1 1 d
H16A H 1.088(4) 0.415(4) 0.439(2) 0.037 Uiso 1 1 d
C17 C 1.0355(4) 0.5407(4) 0.3009(2) 0.0357(6) Uani 1 1 d
H17A H 1.099(4) 0.664(4) 0.337(2) 0.043 Uiso 1 1 d
C18 C 0.9301(4) 0.0576(3) 0.3763(2) 0.0299(6) Uani 1 1 d
H18A H 0.854(4) -0.072(4) 0.340(2) 0.036 Uiso 1 1 d
C20 C 0.8570(4) 0.1814(4) 0.2007(2) 0.0315(6) Uani 1 1 d
H20A H 0.798(4) 0.061(4) 0.169(2) 0.038 Uiso 1 1 d

loop_
_atom_site_aniso_label
_atom_site_aniso_U_11
_atom_site_aniso_U_22
_atom_site_aniso_U_33
_atom_site_aniso_U_23
_atom_site_aniso_U_13
_atom_site_aniso_U_12
F1 0.0596(11) 0.0301(8) 0.0363(8) 0.0031(6) 0.0016(7) 0.0179(8)
F2 0.0431(10) 0.0755(12) 0.0386(9) 0.0335(8) 0.0068(7) 0.0303(9)
F4 0.0673(12) 0.0289(9) 0.0382(9) 0.0038(7) -0.0084(8) 0.0114(8)
F6 0.0673(12) 0.0377(9) 0.0574(10) 0.0239(8) 0.0125(9) 0.0286(9)
F9 0.0607(12) 0.0637(12) 0.0308(8) 0.0022(8) -0.0133(8) 0.0125(9)
N3 0.0336(12) 0.0330(12) 0.0250(10) 0.0104(8) 0.0011(8) 0.0153(10)
C8 0.0302(13) 0.0299(14) 0.0274(12) 0.0071(10) 0.0023(10) 0.0104(11)
C11 0.0323(14) 0.0312(14) 0.0266(12) 0.0063(10) 0.0052(10) 0.0160(11)
C13 0.0267(13) 0.0290(13) 0.0235(11) 0.0089(9) 0.0053(9) 0.0137(10)
C14 0.0341(14) 0.0327(14) 0.0389(14) 0.0186(11) 0.0106(11) 0.0192(12)
C15 0.0295(13) 0.0296(14) 0.0239(12) 0.0064(10) 0.0019(10) 0.0139(11)
C19 0.0303(14) 0.0521(17) 0.0292(13) 0.0229(12) 0.0068(10) 0.0218(13)
C21 0.0300(14) 0.0472(17) 0.0251(12) 0.0054(11) -0.0019(10) 0.0129(12)
N5 0.0373(13) 0.0309(12) 0.0322(11) 0.0105(9) 0.0016(9) 0.0140(10)
C7 0.0336(15) 0.0478(17) 0.0287(13) 0.0116(11) 0.0047(11) 0.0210(13)
C10 0.0370(15) 0.0417(16) 0.0362(14) 0.0184(12) 0.0068(11) 0.0204(13)
C12 0.0260(13) 0.0325(14) 0.0293(12) 0.0086(10) 0.0051(10) 0.0143(11)
C16 0.0321(14) 0.0345(15) 0.0280(13) 0.0080(10) 0.0040(10) 0.0158(11)
C17 0.0396(15) 0.0300(14) 0.0384(14) 0.0082(11) 0.0026(11) 0.0142(12)
C18 0.0316(14) 0.0283(14) 0.0303(13) 0.0058(10) 0.0044(10) 0.0119(11)
C20 0.0314(14) 0.0371(15) 0.0281(13) 0.0048(11) 0.0032(10) 0.0158(12)

loop_
_atom_type_symbol
_atom_type_description
_atom_type_scat_dispersion_real
_atom_type_scat_dispersion_imag
_atom_type_scat_source
C C 0.0033 0.0016 'International Tables Vol C Tables 4.2.6.8 and 6.1.1.4'
H H 0.0000 0.0000 'International Tables Vol C Tables 4.2.6.8 and 6.1.1.4'
N N 0.0061 0.0033 'International Tables Vol C Tables 4.2.6.8 and 6.1.1.4'
F F 0.0171 0.0103 'International Tables Vol C Tables 4.2.6.8 and 6.1.1.4'

loop_
_geom_angle_atom_site_label_1
_geom_angle_atom_site_label_2
_geom_angle_atom_site_label_3
_geom_angle
_geom_angle_site_symmetry_3
C15 N3 N3 110.4(2) 2_656
F4 C8 C21 116.6(2) .
F4 C8 C13 121.1(2) .
C21 C8 C13 122.3(2) .
F1 C11 C14 117.3(2) .
F1 C11 C13 119.6(2) .
C14 C11 C13 123.1(2) .
C8 C13 C11 115.5(2) .
C8 C13 C15 125.2(2) .
C11 C13 C15 119.3(2) .
F6 C14 C19 120.0(2) .
F6 C14 C11 120.6(2) .
C19 C14 C11 119.4(2) .
N3 C15 C13 122.3(2) .
N3 C15 H15A 122.4(15) .
C13 C15 H15A 115.3(15) .
F2 C19 C14 120.6(2) .
F2 C19 C21 119.8(2) .
C14 C19 C21 119.6(2) .
F9 C21 C19 119.8(2) .
F9 C21 C8 120.1(2) .
C19 C21 C8 120.1(2) .
C18 N5 N5 111.7(3) 2_756
C10 C7 C20 120.1(2) .
C10 C7 H7A 119.8(16) .
C20 C7 H7A 120.1(16) .
C7 C10 C17 120.2(2) .
C7 C10 H10A 118.9(17) .
C17 C10 H10A 120.9(17) .
C16 C12 C20 119.1(2) .
C16 C12 C18 121.3(2) .
C20 C12 C18 119.6(2) .
C17 C16 C12 120.3(2) .
C17 C16 H16A 121.5(16) .
C12 C16 H16A 118.2(16) .
C10 C17 C16 120.1(3) .
C10 C17 H17A 121.4(17) .
C16 C17 H17A 118.5(17) .
N5 C18 C12 120.7(2) .
N5 C18 H18A 120.2(15) .
C12 C18 H18A 119.0(15) .
C7 C20 C12 120.1(3) .
C7 C20 H20A 121.5(17) .
C12 C20 H20A 118.3(17) .

loop_
_geom_bond_atom_site_label_1
_geom_bond_atom_site_label_2
_geom_bond_distance
_geom_bond_site_symmetry_2
F1 C11 1.346(3) .
F2 C19 1.343(3) .
F4 C8 1.342(3) .
F6 C14 1.345(3) .
F9 C21 1.344(3) .
N3 C15 1.276(3) .
N3 N3 1.416(4) 2_656
C8 C21 1.376(3) .
C8 C13 1.387(3) .
C11 C14 1.375(3) .
C11 C13 1.390(3) .
C13 C15 1.466(3) .
C14 C19 1.369(4) .
C15 H15A 0.98(3) .
C19 C21 1.372(4) .
N5 C18 1.281(3) .
N5 N5 1.412(4) 2_756
C7 C10 1.383(4) .
C7 C20 1.388(4) .
C7 H7A 1.00(3) .
C10 C17 1.386(4) .
C10 H10A 0.97(3) .
C12 C16 1.395(4) .
C12 C20 1.401(3) .
C12 C18 1.461(3) .
C16 C17 1.387(3) .
C16 H16A 0.96(3) .
C17 H17A 0.96(3) .
C18 H18A 1.01(3) .
C20 H20A 0.93(3) .
